data_1505200
loop_
_publ_author_name
'Bis, Joanna A.'
'Vishweshwar, Peddy'
'Weyna, David'
'Zaworotko, Michael J.'

_publ_section_title
;
 Hierarchy of Supramolecular Synthons:&#x00A0; Persistent
 Hydroxyl&#x00B7;&#x00B7;&#x00B7;Pyridine Hydrogen Bonds in Cocrystals
 That Contain a Cyano Acceptor
;
_journal_issue 3
_journal_name_full 'Molecular Pharmaceutics'
_journal_page_first 401
_journal_paper_doi 10.1021/mp070012s
_journal_volume 4
_journal_year 2007
_chemical_formula_sum 'C26 H20 N4 O2'
_chemical_formula_weight 420.46
_chemical_name_systematic
; 
 ? 
;
_space_group_IT_number 14
_symmetry_cell_setting monoclinic
_symmetry_space_group_name_Hall '-P 2ybc'
_symmetry_space_group_name_H-M 'P 1 21/c 1'
_atom_sites_solution_hydrogens geom
_atom_sites_solution_primary direct
_atom_sites_solution_secondary difmap
_audit_creation_method SHELXL-97
_cell_angle_alpha 90.00
_cell_angle_beta 90.74(3)
_cell_angle_gamma 90.00
_cell_formula_units_Z 2
_cell_length_a 14.660(3)
_cell_length_b 4.1100(8)
_cell_length_c 18.290(4)
_cell_measurement_reflns_used 631
_cell_measurement_temperature 293(2)
_cell_measurement_theta_max 26.05
_cell_measurement_theta_min 2.64
_cell_volume 1101.9(4)
_computing_cell_refinement 'Bruker SMART'
_computing_data_collection 'Bruker SMART'
_computing_data_reduction 'Bruker SAINT'
_computing_molecular_graphics 'Bruker SHELXTL'
_computing_publication_material 'Bruker SHELXTL'
_computing_structure_refinement 'SHELXL-97 (Sheldrick, 1997)'
_computing_structure_solution 'SHELXS-97 (Sheldrick, 1990)'
_diffrn_ambient_temperature 293(2)
_diffrn_measured_fraction_theta_full 0.974
_diffrn_measured_fraction_theta_max 0.974
_diffrn_measurement_device_type 'CCD area detector'
_diffrn_measurement_method 'phi and omega scans'
_diffrn_radiation_monochromator graphite
_diffrn_radiation_source 'fine-focus sealed tube'
_diffrn_radiation_type MoK\a
_diffrn_radiation_wavelength 0.71073
_diffrn_reflns_av_R_equivalents 0.0877
_diffrn_reflns_av_sigmaI/netI 0.1146
_diffrn_reflns_limit_h_max 16
_diffrn_reflns_limit_h_min -15
_diffrn_reflns_limit_k_max 3
_diffrn_reflns_limit_k_min -4
_diffrn_reflns_limit_l_max 20
_diffrn_reflns_limit_l_min -20
_diffrn_reflns_number 4315
_diffrn_reflns_theta_full 23.35
_diffrn_reflns_theta_max 23.35
_diffrn_reflns_theta_min 2.61
_exptl_absorpt_coefficient_mu 0.083
_exptl_absorpt_correction_T_max 1.000
_exptl_absorpt_correction_T_min 0.721
_exptl_absorpt_correction_type SADABS
_exptl_crystal_colour colorless
_exptl_crystal_density_diffrn 1.267
_exptl_crystal_density_meas 0
_exptl_crystal_density_method 'not measured'
_exptl_crystal_description plate
_exptl_crystal_F_000 440
_exptl_crystal_size_max 0.10
_exptl_crystal_size_mid 0.10
_exptl_crystal_size_min 0.03
_refine_diff_density_max 0.162
_refine_diff_density_min -0.180
_refine_diff_density_rms 0.049
_refine_ls_extinction_method none
_refine_ls_goodness_of_fit_ref 0.814
_refine_ls_hydrogen_treatment mixed
_refine_ls_matrix_type full
_refine_ls_number_parameters 145
_refine_ls_number_reflns 1565
_refine_ls_number_restraints 0
_refine_ls_restrained_S_all 0.814
_refine_ls_R_factor_all 0.1319
_refine_ls_R_factor_gt 0.0502
_refine_ls_shift/su_max 0.002
_refine_ls_shift/su_mean 0.000
_refine_ls_structure_factor_coef Fsqd
_refine_ls_weighting_details 'calc w=1/[\s^2^(Fo^2^)+(0.0555P)^2^+0.0000P] where P=(Fo^2^+2Fc^2^)/3'
_refine_ls_weighting_scheme calc
_refine_ls_wR_factor_gt 0.1070
_refine_ls_wR_factor_ref 0.1307
_reflns_number_gt 672
_reflns_number_total 1565
_reflns_threshold_expression >2sigma(I)
_cod_data_source_file mp070012ssi20070321_042456.cif
_cod_data_source_block jb492b
_cod_depositor_comments
;
The following automatic conversions were performed:

'_symmetry_cell_setting' value 'Monoclinic' changed to 'monoclinic'
according to /home/saulius/struct/CIF-dictionaries/cif_core.dic
dictionary named 'cif_core.dic' version 2.4.1 from 2010-06-29.

Automatic conversion script
Id: cif_fix_values 1715 2011-07-08 13:25:40Z adriana 
;
_cod_original_sg_symbol_H-M P2(1)/c
_cod_database_code 1505200

loop_
_symmetry_equiv_pos_as_xyz
'x, y, z'
'x, -y+1/2, z+1/2'
'-x, -y, -z'
'-x, y-1/2, -z-1/2'

loop_
_atom_site_label
_atom_site_type_symbol
_atom_site_fract_x
_atom_site_fract_y
_atom_site_fract_z
_atom_site_U_iso_or_equiv
_atom_site_adp_type
_atom_site_occupancy
_atom_site_symmetry_multiplicity
_atom_site_calc_flag
_atom_site_refinement_flags
N1 N 0.16028(19) 0.4811(6) 0.19686(18) 0.0719(10) Uani 1 1 d .
C1 C 0.0699(2) 0.4622(8) 0.1859(2) 0.0715(12) Uani 1 1 d .
H1 H 0.0324 0.5505 0.2214 0.086 Uiso 1 1 calc R
C2 C 0.0292(2) 0.3236(8) 0.1267(2) 0.0649(11) Uani 1 1 d .
H2 H -0.0341 0.3169 0.1230 0.078 Uiso 1 1 calc R
C3 C 0.2104(2) 0.3545(9) 0.1434(3) 0.0754(12) Uani 1 1 d .
H3 H 0.2735 0.3640 0.1485 0.090 Uiso 1 1 calc R
C4 C 0.17516(19) 0.2120(8) 0.0818(2) 0.0682(11) Uani 1 1 d .
H4 H 0.2141 0.1285 0.0467 0.082 Uiso 1 1 calc R
C5 C 0.08182(18) 0.1916(7) 0.0716(2) 0.0554(10) Uani 1 1 d .
C6 C 0.04364(17) 0.0349(7) 0.0066(2) 0.0633(10) Uani 1 1 d .
H6 H 0.0847 -0.0224 -0.0296 0.076 Uiso 1 1 calc R
O21 O 0.19575(12) -0.3146(6) 0.33545(14) 0.0902(9) Uani 1 1 d .
H21 H 0.1676 -0.3899 0.2873 0.108 Uiso 1 1 d R
N21 N 0.59305(18) 0.4429(8) 0.4017(2) 0.0999(12) Uani 1 1 d .
C21 C 0.2753(2) -0.1572(8) 0.3475(3) 0.0676(11) Uani 1 1 d .
C22 C 0.2989(2) -0.0742(9) 0.4171(3) 0.0823(13) Uani 1 1 d .
H22 H 0.2594 -0.1231 0.4549 0.099 Uiso 1 1 calc R
C23 C 0.3806(2) 0.0815(8) 0.4332(2) 0.0761(12) Uani 1 1 d .
H23 H 0.3963 0.1334 0.4812 0.091 Uiso 1 1 calc R
C24 C 0.43862(19) 0.1590(8) 0.3761(2) 0.0607(10) Uani 1 1 d .
C25 C 0.4138(2) 0.0741(8) 0.3056(2) 0.0694(11) Uani 1 1 d .
H25 H 0.4525 0.1246 0.2673 0.083 Uiso 1 1 calc R
C26 C 0.3335(2) -0.0828(7) 0.2909(2) 0.0685(11) Uani 1 1 d .
H26 H 0.3180 -0.1393 0.2431 0.082 Uiso 1 1 calc R
C27 C 0.5239(2) 0.3174(9) 0.3905(2) 0.0765(12) Uani 1 1 d .

loop_
_atom_site_aniso_label
_atom_site_aniso_U_11
_atom_site_aniso_U_22
_atom_site_aniso_U_33
_atom_site_aniso_U_23
_atom_site_aniso_U_13
_atom_site_aniso_U_12
N1 0.0703(18) 0.077(2) 0.068(3) -0.0108(17) -0.0019(18) -0.0119(15)
C1 0.061(2) 0.072(2) 0.082(4) -0.014(2) 0.005(2) -0.0086(18)
C2 0.0504(18) 0.072(2) 0.073(3) -0.007(2) 0.001(2) -0.0049(18)
C3 0.061(2) 0.087(3) 0.078(4) -0.012(2) -0.003(2) -0.005(2)
C4 0.055(2) 0.077(2) 0.073(3) -0.012(2) 0.0016(19) -0.0016(17)
C5 0.0466(18) 0.057(2) 0.062(3) 0.000(2) -0.0011(19) 0.0005(15)
C6 0.0529(16) 0.066(2) 0.071(3) 0.004(2) 0.008(2) 0.0046(18)
O21 0.0568(13) 0.124(2) 0.089(2) -0.0280(17) 0.0024(13) -0.0242(14)
N21 0.078(2) 0.121(3) 0.101(3) -0.008(2) 0.000(2) -0.0271(19)
C21 0.050(2) 0.082(3) 0.071(4) -0.015(2) 0.003(2) -0.0047(18)
C22 0.072(2) 0.112(3) 0.063(4) -0.017(3) 0.011(2) -0.024(2)
C23 0.076(2) 0.092(3) 0.061(3) -0.010(2) 0.000(2) -0.013(2)
C24 0.0533(19) 0.066(2) 0.063(3) -0.008(2) -0.002(2) -0.0048(17)
C25 0.067(2) 0.078(3) 0.064(4) -0.011(2) 0.007(2) -0.0062(17)
C26 0.061(2) 0.083(3) 0.061(3) -0.007(2) -0.004(2) -0.0061(19)
C27 0.074(2) 0.084(3) 0.071(3) -0.004(2) -0.002(2) -0.006(2)

loop_
_atom_type_symbol
_atom_type_description
_atom_type_scat_dispersion_real
_atom_type_scat_dispersion_imag
_atom_type_scat_source
C C 0.0033 0.0016 'International Tables Vol C Tables 4.2.6.8 and 6.1.1.4'
H H 0.0000 0.0000 'International Tables Vol C Tables 4.2.6.8 and 6.1.1.4'
N N 0.0061 0.0033 'International Tables Vol C Tables 4.2.6.8 and 6.1.1.4'
O O 0.0106 0.0060 'International Tables Vol C Tables 4.2.6.8 and 6.1.1.4'

loop_
_geom_angle_atom_site_label_1
_geom_angle_atom_site_label_2
_geom_angle_atom_site_label_3
_geom_angle
_geom_angle_site_symmetry_1
C3 N1 C1 114.8(3) .
N1 C1 C2 124.7(4) .
C1 C2 C5 120.1(3) .
N1 C3 C4 124.4(3) .
C3 C4 C5 120.1(3) .
C4 C5 C2 115.9(4) .
C4 C5 C6 120.4(3) .
C2 C5 C6 123.7(3) .
C6 C6 C5 126.9(5) 3
O21 C21 C22 118.9(4) .
O21 C21 C26 121.6(4) .
C22 C21 C26 119.5(3) .
C21 C22 C23 121.6(4) .
C22 C23 C24 118.8(4) .
C25 C24 C23 119.1(3) .
C25 C24 C27 120.4(3) .
C23 C24 C27 120.5(4) .
C26 C25 C24 121.2(4) .
C25 C26 C21 119.7(4) .
N21 C27 C24 179.3(4) .

loop_
_geom_bond_atom_site_label_1
_geom_bond_atom_site_label_2
_geom_bond_distance
_geom_bond_site_symmetry_2
N1 C3 1.336(4) .
N1 C1 1.340(4) .
C1 C2 1.354(4) .
C2 C5 1.388(4) .
C3 C4 1.365(5) .
C4 C5 1.381(4) .
C5 C6 1.458(5) .
C6 C6 1.330(6) 3
O21 C21 1.349(3) .
N21 C27 1.153(4) .
C21 C22 1.359(5) .
C21 C26 1.384(4) .
C22 C23 1.386(4) .
C23 C24 1.391(5) .
C24 C25 1.380(5) .
C24 C27 1.431(5) .
C25 C26 1.366(4) .

loop_
_geom_hbond_atom_site_label_D
_geom_hbond_atom_site_label_H
_geom_hbond_atom_site_label_A
_geom_hbond_distance_DH
_geom_hbond_distance_HA
_geom_hbond_distance_DA
_geom_hbond_angle_DHA
_geom_hbond_site_symmetry_A
O21 H21 N1 1.02 1.74 2.714(4) 159.5 1_545

loop_
_geom_torsion_atom_site_label_1
_geom_torsion_atom_site_label_2
_geom_torsion_atom_site_label_3
_geom_torsion_atom_site_label_4
_geom_torsion
_geom_torsion_site_symmetry_4
C3 N1 C1 C2 1.0(5) .
N1 C1 C2 C5 -0.8(6) .
C1 N1 C3 C4 -0.6(5) .
N1 C3 C4 C5 0.0(6) .
C3 C4 C5 C2 0.2(5) .
C3 C4 C5 C6 -178.9(3) .
C1 C2 C5 C4 0.1(5) .
C1 C2 C5 C6 179.3(3) .
C4 C5 C6 C6 171.8(4) 3
C2 C5 C6 C6 -7.3(6) 3
O21 C21 C22 C23 178.6(3) .
C26 C21 C22 C23 -0.5(6) .
C21 C22 C23 C24 1.1(5) .
C22 C23 C24 C25 -1.0(5) .
C22 C23 C24 C27 -179.5(3) .
C23 C24 C25 C26 0.3(5) .
C27 C24 C25 C26 178.7(3) .
C24 C25 C26 C21 0.3(5) .
O21 C21 C26 C25 -179.4(3) .
C22 C21 C26 C25 -0.2(5) .
C25 C24 C27 N21 -43(44) .
C23 C24 C27 N21 135(44) .
